data_2100866
loop_
_publ_author_name
'Kubota, M.'
'Ohba, S.'

_publ_section_title
;
 Electron-density distribution in fluorobenzene derivatives
;
_journal_issue 6
_journal_name_full 'Acta Crystallographica Section B'
_journal_page_first 849
_journal_page_last 854
_journal_paper_doi 10.1107/S0108768192006062
_journal_volume 48
_journal_year 1992
_chemical_formula_sum 'C7 H6 F N O'
_chemical_formula_weight 139.1
_symmetry_cell_setting monoclinic
_symmetry_space_group_name_Hall '-P 2yab'
_symmetry_space_group_name_H-M 'P 1 21/a 1'
_cell_angle_alpha 90
_cell_angle_beta 92.67(3)
_cell_angle_gamma 90
_cell_formula_units_Z 4
_cell_length_a 9.584(2)
_cell_length_b 7.601(3)
_cell_length_c 8.903(2)
_cell_volume 647.9(3)
_diffrn_radiation_type Mo
_diffrn_radiation_wavelength 0.71073
_exptl_absorpt_coefficient_mu 0.109
_exptl_crystal_density_diffrn 1.43
_exptl_crystal_F_000 288
_cod_data_source_file as0604.cif
_cod_data_source_block as0604c
_cod_original_formula_sum 'C7 H6 F1 N1 O1'
_cod_database_code 2100866

loop_
_atom_site_label
_atom_site_fract_x
_atom_site_fract_y
_atom_site_fract_z
F .0785(2) .8556(3) .4505(3)
O .1231(2) .1418(2) .1057(2)
N -.1096(2) .1800(2) .0720(2)
C(1) .0262(2) .3963(2) .2147(2)
C(2) .1365(2) .4141(3) .3217(2)
C(3) .1540(2) .5684(3) .4031(3)
C(4) .0611(2) .7050(3) .3727(3)
C(5) -.0488(3) .6929(3) .2662(3)
C(6) -.0663(2) .5359(3) .1886(3)
C(7) .0160(2) .2293(3) .1267(2)
H(2) .199(2) .320(2) .338(2)
H(3) .227(2) .586(3) .481(2)
H(5) -.109(2) .791(3) .242(2)
H(6) -.138(2) .524(2) .121(2)
H(N) -.115(3) .096(3) .025(3)
H(N') -.181(2) .230(3) .095(2)

loop_
_geom_angle_atom_site_label_1
_geom_angle_atom_site_label_2
_geom_angle_atom_site_label_3
_geom_angle
C(2) C(1) C(6) 119.7(2)
C(2) C(1) C(7) 118.0(2)
C(6) C(1) C(7) 122.3(2)
C(1) C(2) C(3) 120.6(2)
C(2) C(3) C(4) 118.1(2)
C(3) C(4) C(5) 123.0(2)
F C(4) C(3) 118.3(2)
F C(4) C(5) 118.7(2)
C(4) C(5) C(6) 117.9(2)
C(1) C(6) C(5) 120.7(2)
N C(7) C(1) 117.9(2)
O C(7) C(1) 119.9(2)
O C(7) N 122.2(2)

loop_
_geom_bond_atom_site_label_1
_geom_bond_atom_site_label_2
_geom_bond_distance
F C(4) 1.344(3)
O C(7) 1.244(3)
N C(7) 1.331(3)
C(1) C(2) 1.396(3)
C(1) C(6) 1.395(3)
C(1) C(7) 1.492(3)
C(2) C(3) 1.385(3)
C(3) C(4) 1.386(3)
C(4) C(5) 1.387(4)
C(5) C(6) 1.385(3)
